data_4060136
_journal_name_full Organometallics
_journal_paper_doi 10.1021/om0492606
_journal_year 2005
_chemical_formula_sum 'C40 H48 N2 O2 S2 Yb2'
_chemical_formula_weight 999.00
_space_group_IT_number 14
_symmetry_cell_setting monoclinic
_symmetry_space_group_name_Hall '-P 2ybc'
_symmetry_space_group_name_H-M 'P 1 21/c 1'
_atom_sites_solution_hydrogens geom
_atom_sites_solution_primary direct
_atom_sites_solution_secondary difmap
_cell_angle_alpha 90.00
_cell_angle_beta 103.9650(10)
_cell_angle_gamma 90.00
_cell_formula_units_Z 2
_cell_length_a 10.9171(12)
_cell_length_b 10.6077(12)
_cell_length_c 16.9229(18)
_cell_measurement_reflns_used 6062
_cell_measurement_temperature 293(2)
_cell_measurement_theta_max 28.232
_cell_measurement_theta_min 2.285
_cell_volume 1901.8(4)
_diffrn_ambient_temperature 293(2)
_diffrn_detector_area_resol_mean ?
_diffrn_measurement_device_type 'CCD area detector'
_diffrn_measurement_method 'phi and omega scans'
_diffrn_radiation_monochromator graphite
_diffrn_radiation_source 'fine-focus sealed tube'
_diffrn_radiation_type MoK\a
_diffrn_radiation_wavelength 0.71073
_diffrn_reflns_av_R_equivalents 0.0204
_diffrn_reflns_av_sigmaI/netI 0.0261
_diffrn_reflns_limit_h_max 11
_diffrn_reflns_limit_h_min -13
_diffrn_reflns_limit_k_max 13
_diffrn_reflns_limit_k_min -12
_diffrn_reflns_limit_l_max 21
_diffrn_reflns_limit_l_min -20
_diffrn_reflns_number 8904
_diffrn_reflns_theta_max 26.51
_diffrn_reflns_theta_min 2.29
_diffrn_standards_decay_% 7.93
_diffrn_standards_interval_count ?
_diffrn_standards_interval_time ?
_diffrn_standards_number ?
_exptl_absorpt_coefficient_mu 5.033
_exptl_absorpt_correction_T_max 0.4326
_exptl_absorpt_correction_T_min 0.2718
_exptl_absorpt_correction_type none
_exptl_absorpt_process_details ?
_exptl_crystal_colour ?
_exptl_crystal_density_diffrn 1.745
_exptl_crystal_density_meas ?
_exptl_crystal_density_method 'not measured'
_exptl_crystal_description ?
_exptl_crystal_F_000 980
_exptl_crystal_size_max 0.35
_exptl_crystal_size_mid 0.25
_exptl_crystal_size_min 0.20
_refine_ls_extinction_coef 0.00305(13)
_refine_ls_extinction_expression Fc^*^=kFc[1+0.001xFc^2^\l^3^/sin(2\q)]^-1/4^
_refine_ls_extinction_method SHELXL
_refine_ls_goodness_of_fit_ref 0.989
_refine_ls_hydrogen_treatment mixed
_refine_ls_matrix_type full
_refine_ls_number_parameters 218
_refine_ls_number_reflns 3921
_refine_ls_number_restraints 0
_refine_ls_restrained_S_all 0.989
_refine_ls_R_factor_all 0.0236
_refine_ls_R_factor_gt 0.0189
_refine_ls_shift/su_max 0.002
_refine_ls_shift/su_mean 0.000
_refine_ls_structure_factor_coef Fsqd
_refine_ls_weighting_details 'calc w=1/[\s^2^(Fo^2^)+(0.0220P)^2^+0.0000P] where P=(Fo^2^+2Fc^2^)/3'
_refine_ls_weighting_scheme calc
_refine_ls_wR_factor_gt 0.0435
_refine_ls_wR_factor_ref 0.0445
_reflns_number_gt 3370
_reflns_number_total 3921
_reflns_threshold_expression >2sigma(I)
_cod_depositor_comments
;
The following automatic conversions were performed:
'_symmetry_cell_setting' value 'Monoclinic' changed to 'monoclinic'
according to '/home/saulius/struct/CIF-dictionaries/cif_core.dic'
dictionary named 'cif_core.dic' version 2.4.1 from 2010-06-29.

Automatic conversion script
Id: cif_fix_enum 1527 2010-12-29 10:47:43Z saulius 
;
_cod_original_sg_symbol_H-M P2(1)/c
_cod_database_code 4060136

loop_
_symmetry_equiv_pos_as_xyz
'x, y, z'
'-x, y+1/2, -z+1/2'
'-x, -y, -z'
'x, -y-1/2, z-1/2'

loop_
_atom_site_label
_atom_site_type_symbol
_atom_site_fract_x
_atom_site_fract_y
_atom_site_fract_z
_atom_site_U_iso_or_equiv
_atom_site_adp_type
_atom_site_occupancy
_atom_site_symmetry_multiplicity
_atom_site_calc_flag
_atom_site_refinement_flags
_atom_site_disorder_assembly
_atom_site_disorder_group
Yb1 Yb 0.415392(11) 0.128318(12) 0.085657(7) 0.02926(6) Uani 1 1 d . . .
S1 S 0.62895(7) 0.05667(7) 0.04139(5) 0.03757(18) Uani 1 1 d . . .
N1 N 0.6022(2) 0.2486(2) 0.15662(13) 0.0338(6) Uani 1 1 d . . .
H1A H 0.5755 0.3186 0.1774 0.041 Uiso 1 1 calc R . .
H1B H 0.6446 0.2020 0.1989 0.041 Uiso 1 1 calc R . .
C1 C 0.4521(4) 0.0853(4) 0.2451(2) 0.0589(11) Uani 1 1 d . . .
H1C H 0.5090 0.1330 0.2884 0.071 Uiso 1 1 calc R . .
C2 C 0.4809(3) -0.0264(4) 0.21203(19) 0.0515(9) Uani 1 1 d . . .
H2A H 0.5618 -0.0710 0.2285 0.062 Uiso 1 1 calc R . .
C3 C 0.3708(3) -0.0758(3) 0.16193(19) 0.0491(9) Uani 1 1 d . . .
H3A H 0.3612 -0.1611 0.1390 0.059 Uiso 1 1 calc R . .
C4 C 0.2729(3) 0.0071(4) 0.1628(2) 0.0538(9) Uani 1 1 d . . .
H4A H 0.1829 -0.0107 0.1416 0.065 Uiso 1 1 calc R . .
C5 C 0.3239(4) 0.1088(4) 0.2150(2) 0.0605(11) Uani 1 1 d . . .
H5A H 0.2750 0.1735 0.2351 0.073 Uiso 1 1 calc R . .
C6 C 0.2226(4) 0.2206(4) -0.0205(3) 0.0684(12) Uani 1 1 d . . .
H6A H 0.1521 0.1710 -0.0524 0.082 Uiso 1 1 calc R . .
C7 C 0.2227(4) 0.2810(5) 0.0494(3) 0.0768(14) Uani 1 1 d . . .
H7A H 0.1524 0.2821 0.0761 0.092 Uiso 1 1 calc R . .
C8 C 0.3253(6) 0.3553(4) 0.0693(3) 0.0842(18) Uani 1 1 d . . .
H8A H 0.3406 0.4200 0.1119 0.101 Uiso 1 1 calc R . .
C9 C 0.3913(4) 0.3429(4) 0.0084(4) 0.0804(16) Uani 1 1 d . . .
H9A H 0.4598 0.3971 0.0003 0.096 Uiso 1 1 calc R . .
C10 C 0.3238(4) 0.2568(4) -0.0464(2) 0.0631(11) Uani 1 1 d . . .
H10A H 0.3383 0.2382 -0.1001 0.076 Uiso 1 1 calc R . .
C11 C 0.7160(3) 0.1982(3) 0.05415(16) 0.0316(6) Uani 1 1 d . . .
C12 C 0.8087(3) 0.2285(3) 0.01378(18) 0.0440(8) Uani 1 1 d . . .
H12 H 0.8312 0.1698 -0.0210 0.053 Uiso 1 1 calc R . .
C13 C 0.8678(3) 0.3437(3) 0.0243(2) 0.0503(9) Uani 1 1 d . . .
H13 H 0.9301 0.3618 -0.0030 0.060 Uiso 1 1 calc R . .
C14 C 0.8354(3) 0.4326(3) 0.07498(19) 0.0459(8) Uani 1 1 d . . .
H14 H 0.8724 0.5121 0.0798 0.055 Uiso 1 1 calc R . .
C15 C 0.7475(3) 0.4027(3) 0.11861(19) 0.0409(7) Uani 1 1 d . . .
H15 H 0.7272 0.4612 0.1543 0.049 Uiso 1 1 calc R . .
C16 C 0.6896(3) 0.2861(3) 0.10932(16) 0.0296(6) Uani 1 1 d . . .
C17 C 0.8980(4) 0.1893(4) 0.3009(2) 0.0689(11) Uani 1 1 d . . .
H17A H 0.8663 0.2749 0.2933 0.083 Uiso 1 1 calc R . .
H17B H 0.9403 0.1773 0.3578 0.083 Uiso 1 1 calc R . .
C18 C 0.9844(4) 0.1639(4) 0.2488(3) 0.0653(11) Uani 1 1 d . . .
H18A H 1.0715 0.1708 0.2794 0.078 Uiso 1 1 calc R . .
H18B H 0.9702 0.2226 0.2035 0.078 Uiso 1 1 calc R . .
C19 C 0.9545(4) 0.0303(4) 0.2186(2) 0.0715(12) Uani 1 1 d . . .
H19A H 0.9284 0.0283 0.1596 0.086 Uiso 1 1 calc R . .
H19B H 1.0277 -0.0237 0.2364 0.086 Uiso 1 1 calc R . .
C20 C 0.8508(4) -0.0110(4) 0.2545(3) 0.0800(13) Uani 1 1 d . . .
H20A H 0.7901 -0.0605 0.2154 0.096 Uiso 1 1 calc R . .
H20B H 0.8834 -0.0622 0.3024 0.096 Uiso 1 1 calc R . .
O1 O 0.7941(3) 0.0976(3) 0.27523(19) 0.0783(9) Uani 1 1 d . . .

loop_
_atom_site_aniso_label
_atom_site_aniso_U_11
_atom_site_aniso_U_22
_atom_site_aniso_U_33
_atom_site_aniso_U_23
_atom_site_aniso_U_13
_atom_site_aniso_U_12
Yb1 0.03172(8) 0.02794(8) 0.03051(8) 0.00159(5) 0.01214(5) 0.00196(5)
S1 0.0407(4) 0.0296(4) 0.0484(5) -0.0101(3) 0.0226(4) -0.0064(3)
N1 0.0359(14) 0.0333(14) 0.0341(13) -0.0044(11) 0.0121(11) -0.0003(11)
C1 0.075(3) 0.073(3) 0.0317(18) 0.0010(17) 0.0193(18) -0.031(2)
C2 0.046(2) 0.068(3) 0.0414(19) 0.0267(18) 0.0120(16) -0.0024(18)
C3 0.063(2) 0.045(2) 0.0431(19) 0.0137(16) 0.0194(17) -0.0094(18)
C4 0.044(2) 0.071(3) 0.052(2) 0.0137(19) 0.0228(17) -0.0113(18)
C5 0.084(3) 0.060(3) 0.052(2) -0.0012(19) 0.046(2) -0.002(2)
C6 0.058(3) 0.053(3) 0.076(3) 0.006(2) -0.020(2) 0.009(2)
C7 0.066(3) 0.086(4) 0.083(3) 0.021(3) 0.028(3) 0.042(3)
C8 0.119(5) 0.044(3) 0.065(3) -0.019(2) -0.027(3) 0.045(3)
C9 0.052(3) 0.050(3) 0.126(4) 0.054(3) -0.003(3) 0.004(2)
C10 0.089(3) 0.058(3) 0.042(2) 0.0160(18) 0.015(2) 0.034(2)
C11 0.0328(16) 0.0294(16) 0.0325(15) -0.0028(12) 0.0078(12) -0.0030(12)
C12 0.0442(19) 0.050(2) 0.0420(18) -0.0132(15) 0.0186(15) -0.0107(15)
C13 0.045(2) 0.063(3) 0.0458(19) -0.0007(17) 0.0166(16) -0.0205(17)
C14 0.048(2) 0.0388(19) 0.0473(19) 0.0058(16) 0.0053(15) -0.0148(15)
C15 0.0422(19) 0.0348(18) 0.0424(18) -0.0051(14) 0.0038(14) -0.0020(14)
C16 0.0309(15) 0.0278(15) 0.0291(14) 0.0019(11) 0.0050(12) 0.0004(12)
C17 0.068(3) 0.071(3) 0.065(3) -0.008(2) 0.010(2) 0.012(2)
C18 0.052(2) 0.068(3) 0.075(3) 0.010(2) 0.013(2) 0.0031(19)
C19 0.074(3) 0.075(3) 0.068(3) 0.007(2) 0.021(2) 0.017(2)
C20 0.067(3) 0.063(3) 0.106(4) 0.015(3) 0.013(3) 0.002(2)
O1 0.0526(18) 0.097(2) 0.093(2) 0.0300(18) 0.0316(16) 0.0201(16)
